data_4504708
loop_
_publ_author_name
'Brown, Philip O.'
'Enright, Gary D.'
'Ripmeester, John A.'

_publ_section_title
;
 Pseudopolymorphism of Ethylpyrogall[6]arene:&#x2009; Investigating the
 Role of Solvent in Guiding Self-Assembly of 3D Networks
;
_journal_issue 3
_journal_name_full 'Crystal Growth &amp; Design'
_journal_page_first 719
_journal_paper_doi 10.1021/cg050489d
_journal_volume 6
_journal_year 2006
_chemical_formula_moiety 'C54 H60 O18, 4.26(C2 H6 O1 S1), 1.74 (C3 H6 O1)'
_chemical_formula_sum 'C11.04 H15.67 O3.94 S0.79'
_chemical_formula_weight 236.91
_chemical_name_common 'Ethylpyrgall[6]arene*4.26 DMSO*1.74 Acetone Clathrate'
_chemical_name_systematic 'Ethylpyrgall[6]arene*4.26 DMSO*1.74 Acetone Clathrate'
_space_group_IT_number 148
_symmetry_cell_setting hexagonal
_symmetry_Int_Tables_number 148
_symmetry_space_group_name_Hall '-R 3'
_symmetry_space_group_name_H-M 'R -3 :H'
_atom_sites_solution_hydrogens geom
_atom_sites_solution_primary direct
_atom_sites_solution_secondary difmap
_audit_creation_method SHELXL-97
_cell_angle_alpha 90.00
_cell_angle_beta 90.00
_cell_angle_gamma 120.00
_cell_formula_units_Z 18
_cell_length_a 24.691(2)
_cell_length_b 24.691(2)
_cell_length_c 10.2849(13)
_cell_measurement_reflns_used 3564
_cell_measurement_temperature 125(1)
_cell_measurement_theta_max 25.80
_cell_measurement_theta_min 2.20
_cell_volume 5430.1(9)
_computing_cell_refinement 'SAINT (Bruker 2001)'
_computing_data_collection SMART-CCD
_computing_data_reduction 'SAINT (Bruker 2001)'
_computing_structure_refinement 'SHELXL-97 (Sheldrick, 1997)'
_computing_structure_solution 'SHELXS-97 (Sheldrick, 1990)'
_diffrn_ambient_temperature 125(2)
_diffrn_measured_fraction_theta_full 0.998
_diffrn_measured_fraction_theta_max 0.998
_diffrn_measurement_device_type 'Bruker SMART 1000 CCD area-detector'
_diffrn_measurement_method '\w scans'
_diffrn_radiation_monochromator graphite
_diffrn_radiation_probe x-ray
_diffrn_radiation_type MoK\a
_diffrn_radiation_wavelength 0.71073
_diffrn_reflns_av_R_equivalents 0.0701
_diffrn_reflns_av_sigmaI/netI 0.0486
_diffrn_reflns_limit_h_max 30
_diffrn_reflns_limit_h_min -30
_diffrn_reflns_limit_k_max 30
_diffrn_reflns_limit_k_min -30
_diffrn_reflns_limit_l_max 12
_diffrn_reflns_limit_l_min -12
_diffrn_reflns_number 15387
_diffrn_reflns_theta_full 26.43
_diffrn_reflns_theta_max 26.43
_diffrn_reflns_theta_min 1.65
_diffrn_source 'fine-focus sealed tube'
_diffrn_standards_number 0
_exptl_absorpt_coefficient_mu 0.228
_exptl_absorpt_correction_type empirical
_exptl_absorpt_process_details SADABS
_exptl_crystal_colour colorless
_exptl_crystal_density_diffrn 1.304
_exptl_crystal_density_method 'not measured'
_exptl_crystal_description prism
_exptl_crystal_F_000 2271
_exptl_crystal_size_max 0.15
_exptl_crystal_size_mid 0.125
_exptl_crystal_size_min 0.20
_refine_diff_density_max 0.302
_refine_diff_density_min -0.394
_refine_diff_density_rms 0.052
_refine_ls_extinction_method none
_refine_ls_goodness_of_fit_ref 1.021
_refine_ls_hydrogen_treatment mixed
_refine_ls_matrix_type full
_refine_ls_number_parameters 199
_refine_ls_number_reflns 2479
_refine_ls_number_restraints 16
_refine_ls_restrained_S_all 1.020
_refine_ls_R_factor_all 0.0815
_refine_ls_R_factor_gt 0.0461
_refine_ls_shift/su_max 0.125
_refine_ls_shift/su_mean 0.011
_refine_ls_structure_factor_coef Fsqd
_refine_ls_weighting_details 'calc w=1/[\s^2^(Fo^2^)+(0.0448P)^2^+9.4406P] where P=(Fo^2^+2Fc^2^)/3'
_refine_ls_weighting_scheme calc
_refine_ls_wR_factor_gt 0.0978
_refine_ls_wR_factor_ref 0.1130
_reflns_number_gt 1719
_reflns_number_total 2479
_reflns_threshold_expression >2sigma(I)
_cod_data_source_file cg050489dsi20050922_095716.cif
_cod_data_source_block Compound2b
_cod_depositor_comments
;
The following automatic conversions were performed:

'_exptl_absorpt_correction_type' value 'Empirical' changed to
'empirical' according to
/home/saulius/struct/CIF-dictionaries/cif_core.dic dictionary named
'cif_core.dic' version 2.4.1 from 2010-06-29.

Automatic conversion script
Id: cif_fix_values 1715 2011-07-08 13:25:40Z adriana 
;
_cod_original_sg_symbol_H-M 'R -3'
_cod_database_code 4504708

loop_
_symmetry_equiv_pos_as_xyz
'x, y, z'
'-y, x-y, z'
'-x+y, -x, z'
'x+2/3, y+1/3, z+1/3'
'-y+2/3, x-y+1/3, z+1/3'
'-x+y+2/3, -x+1/3, z+1/3'
'x+1/3, y+2/3, z+2/3'
'-y+1/3, x-y+2/3, z+2/3'
'-x+y+1/3, -x+2/3, z+2/3'
'-x, -y, -z'
'y, -x+y, -z'
'x-y, x, -z'
'-x+2/3, -y+1/3, -z+1/3'
'y+2/3, -x+y+1/3, -z+1/3'
'x-y+2/3, x+1/3, -z+1/3'
'-x+1/3, -y+2/3, -z+2/3'
'y+1/3, -x+y+2/3, -z+2/3'
'x-y+1/3, x+2/3, -z+2/3'

loop_
_atom_site_label
_atom_site_type_symbol
_atom_site_fract_x
_atom_site_fract_y
_atom_site_fract_z
_atom_site_U_iso_or_equiv
_atom_site_adp_type
_atom_site_occupancy
_atom_site_symmetry_multiplicity
_atom_site_calc_flag
_atom_site_refinement_flags
_atom_site_disorder_assembly
_atom_site_disorder_group
O3 O 0.62337(3) 0.54826(3) 1.07594(8) 0.0211(2) Uani 1 1 d . . .
H3 H 0.6496 0.5801 1.1168 0.032 Uiso 1 1 calc R . .
O1 O 0.78048(4) 0.62566(3) 0.74190(9) 0.0302(2) Uani 1 1 d . . .
H1 H 0.7801 0.6590 0.7554 0.045 Uiso 1 1 calc R . .
C4 C 0.66416(5) 0.46793(5) 0.83030(11) 0.0170(3) Uani 1 1 d . . .
H4 H 0.6508 0.4264 0.8027 0.020 Uiso 1 1 calc R . .
C5 C 0.65237(4) 0.53766(5) 0.97231(11) 0.0172(3) Uani 1 1 d . . .
C6 C 0.75364(4) 0.50763(5) 0.66506(11) 0.0175(3) Uani 1 1 d . . .
H6 H 0.7697 0.5435 0.6029 0.021 Uiso 1 1 calc R . .
O2 O 0.71881(4) 0.64878(3) 0.93770(10) 0.0375(3) Uani 1 1 d . . .
H2 H 0.7273 0.6544 1.0174 0.056 Uiso 1 1 calc R . .
C8 C 0.73111(5) 0.57757(5) 0.80404(12) 0.0202(3) Uani 1 1 d . . .
C9 C 0.71394(4) 0.51688(5) 0.76559(11) 0.0171(3) Uani 1 1 d . . .
C10 C 0.70053(5) 0.58791(5) 0.90566(12) 0.0213(3) Uani 1 1 d . . .
C11 C 0.63278(4) 0.47672(5) 0.93384(11) 0.0165(3) Uani 1 1 d . . .
C12 C 0.71798(5) 0.44714(5) 0.58552(12) 0.0230(3) Uani 1 1 d . . .
H12A H 0.7051 0.4108 0.6437 0.028 Uiso 1 1 calc R . .
H12B H 0.6796 0.4446 0.5492 0.028 Uiso 1 1 calc R . .
C14 C 0.75715(6) 0.44379(6) 0.47496(13) 0.0327(4) Uani 1 1 d . . .
H14A H 0.7328 0.4043 0.4278 0.049 Uiso 1 1 calc R . .
H14B H 0.7950 0.4459 0.5105 0.049 Uiso 1 1 calc R . .
H14C H 0.7689 0.4789 0.4154 0.049 Uiso 1 1 calc R . .
S1 S 0.73000(2) 0.07926(2) 1.03003(5) 0.02778(14) Uani 0.6330(8) 1 d PD A 1
O01 O 0.75296(6) 0.06321(6) 1.15243(13) 0.0282(3) Uani 0.6330(8) 1 d PD A 1
C02 C 0.77746(13) 0.07828(14) 0.9029(2) 0.0672(8) Uani 0.6330(8) 1 d PD A 1
H02A H 0.7663 0.0350 0.8842 0.101 Uiso 0.6330(8) 1 calc PR A 1
H02B H 0.8215 0.1022 0.9290 0.101 Uiso 0.6330(8) 1 calc PR A 1
H02C H 0.7710 0.0971 0.8249 0.101 Uiso 0.6330(8) 1 calc PR A 1
C01 C 0.76078(9) 0.16117(8) 1.0394(2) 0.0339(6) Uani 0.6330(8) 1 d PD A 1
H01A H 0.7392 0.1705 1.1083 0.051 Uiso 0.6330(8) 1 calc PR A 1
H01B H 0.7546 0.1765 0.9560 0.051 Uiso 0.6330(8) 1 calc PR A 1
H01C H 0.8056 0.1818 1.0591 0.051 Uiso 0.6330(8) 1 calc PR A 1
C21 C 0.81288(13) 0.11185(6) 0.98495(6) 0.038(2) Uiso 0.1525(14) 1 d PD B 2
O001 O 0.86786(19) 0.14943(16) 1.00223(18) 0.0330(12) Uiso 0.1525(14) 1 d PD B 2
C003 C 0.7583(2) 0.1227(3) 1.0069(3) 0.041(2) Uiso 0.1525(14) 1 d PD B 2
H00A H 0.7724 0.1612 1.0574 0.062 Uiso 0.1525(14) 1 calc PR B 2
H00B H 0.7252 0.0873 1.0547 0.062 Uiso 0.1525(14) 1 calc PR B 2
H00C H 0.7420 0.1269 0.9228 0.062 Uiso 0.1525(14) 1 calc PR B 2
C004 C 0.7970(3) 0.0475(2) 0.9366(3) 0.032(2) Uiso 0.1525(14) 1 d PD B 2
H00D H 0.7837 0.0428 0.8455 0.047 Uiso 0.1525(14) 1 calc PR B 2
H00E H 0.7630 0.0154 0.9894 0.047 Uiso 0.1525(14) 1 calc PR B 2
H00F H 0.8339 0.0427 0.9436 0.047 Uiso 0.1525(14) 1 calc PR B 2
S2 S 0.80065(16) 0.10333(17) 1.0491(4) 0.0405(13) Uiso 0.0771(9) 1 d PD C 3
O002 O 0.8665(3) 0.1551(4) 1.0394(12) 0.0330(12) Uiso 0.0771(9) 1 d PD C 3
C005 C 0.7559(3) 0.1407(4) 1.0301(17) 0.022(4) Uiso 0.0771(9) 1 d PD C 3
H00G H 0.7633 0.1685 1.1043 0.034 Uiso 0.0771(9) 1 calc PR C 3
H00H H 0.7114 0.1091 1.0260 0.034 Uiso 0.0771(9) 1 calc PR C 3
H00I H 0.7682 0.1652 0.9496 0.034 Uiso 0.0771(9) 1 calc PR C 3
C006 C 0.7739(8) 0.0525(4) 0.9132(8) 0.032(5) Uiso 0.0771(9) 1 d PD C 3
H00J H 0.7938 0.0268 0.9127 0.049 Uiso 0.0771(9) 1 calc PR C 3
H00K H 0.7845 0.0772 0.8331 0.049 Uiso 0.0771(9) 1 calc PR C 3
H00L H 0.7284 0.0254 0.9187 0.049 Uiso 0.0771(9) 1 calc PR C 3
C101 C 0.765237(19) 0.09789(18) 1.0392(4) 0.059(4) Uiso 0.1388(17) 1 d PD D 4
O102 O 0.76373(6) 0.0683(3) 1.1370(5) 0.0282(3) Uani 0.1388(17) 1 d PD D 4
C103 C 0.76208(9) 0.1578(3) 1.048(2) 0.107(8) Uiso 0.1388(17) 1 d PD D 4
H10A H 0.7633 0.1695 1.1395 0.161 Uiso 0.1388(17) 1 calc PR D 4
H10B H 0.7231 0.1510 1.0084 0.161 Uiso 0.1388(17) 1 calc PR D 4
H10C H 0.7978 0.1914 1.0018 0.161 Uiso 0.1388(17) 1 calc PR D 4
C104 C 0.77039(11) 0.0742(5) 0.9059(7) 0.0672(8) Uani 0.1388(17) 1 d PD D 4
H10D H 0.7798 0.0403 0.9162 0.101 Uiso 0.1388(17) 1 calc PR D 4
H10E H 0.8039 0.1084 0.8564 0.101 Uiso 0.1388(17) 1 calc PR D 4
H10F H 0.7307 0.0585 0.8593 0.101 Uiso 0.1388(17) 1 calc PR D 4

loop_
_atom_site_aniso_label
_atom_site_aniso_U_11
_atom_site_aniso_U_22
_atom_site_aniso_U_33
_atom_site_aniso_U_23
_atom_site_aniso_U_13
_atom_site_aniso_U_12
O3 0.0197(3) 0.0213(3) 0.0219(4) -0.0042(3) 0.0036(3) 0.0099(2)
O1 0.0333(4) 0.0169(3) 0.0399(5) 0.0095(3) 0.0191(4) 0.0122(3)
C4 0.0175(4) 0.0152(4) 0.0187(6) -0.0004(4) -0.0023(4) 0.0086(3)
C5 0.0162(4) 0.0221(4) 0.0169(6) -0.0015(4) -0.0002(4) 0.0123(3)
C6 0.0172(4) 0.0212(4) 0.0164(6) 0.0027(4) 0.0013(4) 0.0112(3)
O2 0.0406(4) 0.0158(3) 0.0550(6) 0.0022(4) 0.0190(4) 0.0133(3)
C8 0.0190(4) 0.0181(4) 0.0238(6) 0.0062(4) 0.0035(4) 0.0096(3)
C9 0.0167(4) 0.0216(4) 0.0166(6) 0.0012(4) -0.0015(4) 0.0123(3)
C10 0.0247(4) 0.0169(4) 0.0259(6) 0.0015(4) 0.0036(5) 0.0131(3)
C11 0.0139(4) 0.0198(4) 0.0163(5) -0.0007(4) -0.0021(4) 0.0087(3)
C12 0.0215(4) 0.0280(5) 0.0216(6) -0.0048(5) -0.0034(5) 0.0139(4)
C14 0.0351(5) 0.0424(6) 0.0249(7) -0.0081(5) -0.0013(5) 0.0226(4)
S1 0.0280(2) 0.0292(2) 0.0233(2) 0.00759(19) -0.00485(19) 0.01214(16)
O01 0.0340(5) 0.0277(5) 0.0224(6) 0.0063(4) -0.0022(5) 0.0149(4)
C02 0.0936(14) 0.0855(13) 0.0327(12) 0.0117(10) 0.0154(11) 0.0524(11)
C01 0.0333(9) 0.0238(8) 0.0414(12) 0.0147(8) -0.0068(9) 0.0120(7)
O102 0.0340(5) 0.0277(5) 0.0224(6) 0.0063(4) -0.0022(5) 0.0149(4)
C104 0.0936(14) 0.0855(13) 0.0327(12) 0.0117(10) 0.0154(11) 0.0524(11)

loop_
_atom_type_symbol
_atom_type_description
_atom_type_scat_dispersion_real
_atom_type_scat_dispersion_imag
_atom_type_scat_source
C C 0.0033 0.0016 'International Tables Vol C Tables 4.2.6.8 and 6.1.1.4'
H H 0.0000 0.0000 'International Tables Vol C Tables 4.2.6.8 and 6.1.1.4'
O O 0.0106 0.0060 'International Tables Vol C Tables 4.2.6.8 and 6.1.1.4'
S S 0.1246 0.1234 'International Tables Vol C Tables 4.2.6.8 and 6.1.1.4'

loop_
_geom_angle_atom_site_label_1
_geom_angle_atom_site_label_2
_geom_angle_atom_site_label_3
_geom_angle
_geom_angle_site_symmetry_1
_geom_angle_site_symmetry_3
C5 O3 H3 109.5 . .
C8 O1 H1 109.5 . .
C9 C4 C11 123.27(10) . .
C9 C4 H4 118.4 . .
C11 C4 H4 118.4 . .
O3 C5 C11 119.54(9) . .
O3 C5 C10 120.20(10) . .
C11 C5 C10 120.25(11) . .
C9 C6 C11 108.92(9) . 17_556
C9 C6 C12 114.17(8) . .
C11 C6 C12 110.84(10) 17_556 .
C9 C6 H6 107.6 . .
C11 C6 H6 107.6 17_556 .
C12 C6 H6 107.6 . .
C10 O2 H2 109.5 . .
O1 C8 C10 121.71(10) . .
O1 C8 C9 117.52(11) . .
C10 C8 C9 120.71(9) . .
C4 C9 C8 117.41(11) . .
C4 C9 C6 123.53(10) . .
C8 C9 C6 118.83(9) . .
O2 C10 C8 118.07(9) . .
O2 C10 C5 121.45(11) . .
C8 C10 C5 120.48(10) . .
C5 C11 C4 117.79(9) . .
C5 C11 C6 122.21(10) . 18_546
C4 C11 C6 120.00(9) . 18_546
C14 C12 C6 112.32(8) . .
C14 C12 H12A 109.1 . .
C6 C12 H12A 109.1 . .
C14 C12 H12B 109.1 . .
C6 C12 H12B 109.1 . .
H12A C12 H12B 107.9 . .
C12 C14 H14A 109.5 . .
C12 C14 H14B 109.5 . .
H14A C14 H14B 109.5 . .
C12 C14 H14C 109.5 . .
H14A C14 H14C 109.5 . .
H14B C14 H14C 109.5 . .
O01 S1 C02 105.94(13) . .
O01 S1 C01 104.51(9) . .
C02 S1 C01 98.47(13) . .
S1 C02 H02A 109.5 . .
S1 C02 H02B 109.5 . .
H02A C02 H02B 109.5 . .
S1 C02 H02C 109.5 . .
H02A C02 H02C 109.5 . .
H02B C02 H02C 109.5 . .
S1 C01 H01A 109.5 . .
S1 C01 H01B 109.5 . .
H01A C01 H01B 109.5 . .
S1 C01 H01C 109.5 . .
H01A C01 H01C 109.5 . .
H01B C01 H01C 109.5 . .
O001 C21 C004 117.0(4) . .
O001 C21 C003 126.5(3) . .
C004 C21 C003 116.5(4) . .
C21 C003 H00A 109.5 . .
C21 C003 H00B 109.5 . .
H00A C003 H00B 109.5 . .
C21 C003 H00C 109.5 . .
H00A C003 H00C 109.5 . .
H00B C003 H00C 109.5 . .
C21 C004 H00D 109.5 . .
C21 C004 H00E 109.5 . .
H00D C004 H00E 109.5 . .
C21 C004 H00F 109.5 . .
H00D C004 H00F 109.5 . .
H00E C004 H00F 109.5 . .
O002 S2 C005 104.1(6) . .
O002 S2 C006 114.6(7) . .
C005 S2 C006 100.0(9) . .
S2 C005 H00G 109.5 . .
S2 C005 H00H 109.5 . .
H00G C005 H00H 109.5 . .
S2 C005 H00I 109.5 . .
H00G C005 H00I 109.5 . .
H00H C005 H00I 109.5 . .
S2 C006 H00J 109.6 . .
S2 C006 H00K 109.4 . .
H00J C006 H00K 109.5 . .
S2 C006 H00L 109.4 . .
H00J C006 H00L 109.5 . .
H00K C006 H00L 109.5 . .
O102 C101 C103 121.7(9) . .
O102 C101 C104 119.4(6) . .
C103 C101 C104 118.8(10) . .
C101 C103 H10A 109.5 . .
C101 C103 H10B 109.5 . .
H10A C103 H10B 109.5 . .
C101 C103 H10C 109.5 . .
H10A C103 H10C 109.5 . .
H10B C103 H10C 109.5 . .
C101 C104 H10D 109.5 . .
C101 C104 H10E 109.5 . .
H10D C104 H10E 109.5 . .
C101 C104 H10F 109.5 . .
H10D C104 H10F 109.5 . .
H10E C104 H10F 109.5 . .

loop_
_geom_bond_atom_site_label_1
_geom_bond_atom_site_label_2
_geom_bond_distance
_geom_bond_site_symmetry_2
O3 C5 1.3801(14) .
O3 H3 0.8400 .
O1 C8 1.3627(12) .
O1 H1 0.8400 .
C4 C9 1.3888(13) .
C4 C11 1.3963(17) .
C4 H4 0.9500 .
C5 C11 1.3881(15) .
C5 C10 1.3956(14) .
C6 C9 1.5186(17) .
C6 C11 1.5262(15) 17_556
C6 C12 1.5362(15) .
C6 H6 1.0000 .
O2 C10 1.3759(14) .
O2 H2 0.8400 .
C8 C10 1.3858(18) .
C8 C9 1.3950(16) .
C11 C6 1.5260(15) 18_546
C12 C14 1.5216(18) .
C12 H12A 0.9900 .
C12 H12B 0.9900 .
C14 H14A 0.9800 .
C14 H14B 0.9800 .
C14 H14C 0.9800 .
S1 O01 1.5125(15) .
S1 C02 1.764(3) .
S1 C01 1.7721(19) .
C02 H02A 0.9800 .
C02 H02B 0.9800 .
C02 H02C 0.9800 .
C01 H01A 0.9800 .
C01 H01B 0.9800 .
C01 H01C 0.9800 .
C21 O001 1.215(4) .
C21 C004 1.517(5) .
C21 C003 1.518(6) .
C003 H00A 0.9800 .
C003 H00B 0.9800 .
C003 H00C 0.9800 .
C004 H00D 0.9800 .
C004 H00E 0.9800 .
C004 H00F 0.9800 .
S2 O002 1.486(6) .
S2 C005 1.770(8) .
S2 C006 1.771(8) .
C005 H00G 0.9800 .
C005 H00H 0.9800 .
C005 H00I 0.9800 .
C006 H00J 0.9800 .
C006 H00K 0.9800 .
C006 H00L 0.9800 .
C101 O102 1.231(6) .
C101 C103 1.522(7) .
C101 C104 1.521(7) .
C103 H10A 0.9800 .
C103 H10B 0.9800 .
C103 H10C 0.9800 .
C104 H10D 0.9800 .
C104 H10E 0.9800 .
C104 H10F 0.9800 .
